data_7159796
loop_
_publ_author_name
'Fujita, Ryohei'
'Ooka, Kaito'
'Wasada, Hiroaki'
'Ichikawa, Yoshiyasu'
'Hosokawa, Seijiro'

_publ_section_title
;
 First synthesis of (&#xb1;)-halichonadins A-D.
;
_journal_issue 9
_journal_name_full 'Organic &amp; biomolecular chemistry'
_journal_page_first 1901
_journal_page_last 1906
_journal_paper_doi 10.1039/d4ob00088a
_journal_volume 22
_journal_year 2024
_chemical_formula_moiety 'C15 H23 N O'
_chemical_formula_sum 'C15 H23 N O'
_chemical_formula_weight 233.34
_chemical_melting_point 398.5(5)
_chemical_name_systematic 'cyanodecalin 151'
_space_group_crystal_system monoclinic
_space_group_IT_number 14
_space_group_name_Hall '-P 2ybc'
_space_group_name_H-M_alt 'P 1 21/c 1'
_atom_sites_solution_hydrogens geom
_atom_sites_solution_primary dual
_audit_creation_date 2023-07-26
_audit_creation_method
;
Olex2 1.5-ac5-024
(compiled 2022.04.12 svn.rca3783a0 for Rigaku Oxford Diffraction, GUI svn.r6498)
;
_audit_update_record
;
2023-11-25 deposited with the CCDC.	2024-02-01 downloaded from the CCDC.
;
_cell_angle_alpha 90
_cell_angle_beta 107.3680(10)
_cell_angle_gamma 90
_cell_formula_units_Z 4
_cell_length_a 10.25850(10)
_cell_length_b 13.8145(2)
_cell_length_c 10.04020(10)
_cell_measurement_reflns_used 11134
_cell_measurement_temperature 293(2)
_cell_measurement_theta_max 74.3790
_cell_measurement_theta_min 4.5120
_cell_volume 1357.99(3)
_computing_cell_refinement 'CrysAlisPro 1.171.42.72a (Rigaku OD, 2022)'
_computing_data_collection 'CrysAlisPro 1.171.42.72a (Rigaku OD, 2022)'
_computing_data_reduction 'CrysAlisPro 1.171.42.72a (Rigaku OD, 2022)'
_computing_molecular_graphics 'Olex2 1.5-ac5-024 (Dolomanov et al., 2009)'
_computing_publication_material 'Olex2 1.5-ac5-024 (Dolomanov et al., 2009)'
_computing_structure_refinement 'SHELXL 2014/6 (Sheldrick, 2015)'
_computing_structure_solution 'SHELXT 2014/4 (Sheldrick, 2014)'
_diffrn_ambient_temperature 100
_diffrn_detector 'Hybrid Pixel Array Detector'
_diffrn_detector_area_resol_mean 10.0000
_diffrn_detector_type HyPix
_diffrn_measured_fraction_theta_full 1.000
_diffrn_measured_fraction_theta_max 0.945
_diffrn_measurement_details
;
List of Runs (angles in degrees, time in seconds):

  # Type    Start    End  Width  t~exp~   \w     \q     \k     \f   Frames
#--------------------------------------------------------------------------
  1  \w    103.00 177.00   0.50    0.08    --  108.01 125.00 150.00  148
  2  \w    143.00 169.00   0.50    0.08    --  108.01  24.00-114.00   52
  3  \w     87.00 133.00   0.50    0.08    --  108.01  24.00-114.00   92
  4  \w     16.00  62.00   0.50    0.05    --   43.18  24.00-114.00   92
  5  \w   -108.00 -82.00   0.50    0.05    --  -43.18 -24.00  81.00   52
  6  \w   -117.00 -81.00   0.50    0.05    --  -43.18 -77.00   0.00   72
  7  \w    -72.00 -18.00   0.50    0.05    --  -43.18 -77.00   0.00  108
  8  \w    -58.00 -19.00   0.50    0.05    --  -43.18 -77.00 -60.00   78
  9  \w   -116.00 -64.00   0.50    0.05    --  -43.18 -77.00 -60.00  104
 10  \w   -114.00 -69.00   0.50    0.05    --  -43.18 -57.00 -90.00   90
 11  \w    -51.00 -26.00   0.50    0.05    --  -43.18 -57.00 -90.00   50
 12  \w    -84.00 -21.00   0.50    0.05    --  -43.18 -38.00   0.00  126
 13  \w    -42.00 -17.00   0.50    0.05    --  -43.18 -24.00  81.00   50
 14  \w    -79.00 -17.00   0.50    0.05    --  -43.18 125.00 -60.00  124
 15  \w    -73.00 -48.00   0.50    0.08    --  -96.00  61.00  30.00   50
 16  \w    -73.00 -23.00   0.50    0.08    --  -96.00  61.00 150.00  100
 17  \w    -71.00 -22.00   0.50    0.08    --  -96.00  61.00   0.00   98
 18  \w    -67.00 -26.00   0.50    0.08    --  -96.00  61.00 -30.00   82
 19  \w    -49.00 -22.00   0.50    0.08    --  -96.00  45.00 -60.00   54
 20  \w    -19.00   6.00   0.50    0.05    --  -43.18  24.00-114.00   50
 21  \w    -64.00 -23.00   0.50    0.08    --  -96.00   0.00 -60.00   82
 22  \w    -92.00 -67.00   0.50    0.08    --  -96.00 -77.00  30.00   50
 23  \w    -93.00 -67.00   0.50    0.08    --  -96.00 -77.00 -14.53   52
 24  \w    -93.00 -67.00   0.50    0.08    --  -96.00 -77.00 -30.00   52
 25  \w    -92.00 -67.00   0.50    0.08    --  -96.00 -77.00   0.00   50
 26  \w    -94.00 -68.00   0.50    0.08    --  -96.00 -77.00  60.00   52
 27  \w    -92.00 -67.00   0.50    0.08    --  -96.00 -76.00  49.23   50
 28  \w    -94.00 -69.00   0.50    0.08    --  -96.00 -75.00  42.76   50
 29  \w   -170.00-100.00   0.50    0.08    --  -96.00 -77.00  30.00  140
 30  \w   -129.00-104.00   0.50    0.08    --  -96.00 -76.00 -35.02   50
 31  \w    -95.00 -70.00   0.50    0.08    --  -96.00 -73.00 -44.15   50
 32  \w    -94.00 -67.00   0.50    0.08    --  -96.00 -76.00 -35.02   54
 33  \w    -96.00 -70.00   0.50    0.08    --  -96.00 -75.00 -22.70   52
 34  \w    -95.00 -69.00   0.50    0.08    --  -96.00 -73.00  -1.78   52
 35  \w    -95.00 -69.00   0.50    0.08    --  -96.00 -75.00   9.83   52
 36  \w    -94.00 -69.00   0.50    0.08    --  -96.00 -71.00  12.74   50
 37  \w   -100.00 -75.00   0.50    0.08    --  -96.00 -61.00  60.00   50
 38  \w   -147.00-120.00   0.50    0.08    --  -96.00 -71.00  12.74   54
 39  \w   -167.00-141.00   0.50    0.08    --  -96.00 -61.00  60.00   52
 40  \w   -170.00 -70.00   0.50    0.08    --  -96.00 -72.00 -48.95  200
 41  \w   -169.00 -71.00   0.50    0.08    --  -96.00 -66.00 -70.32  196
 42  \w   -166.00-103.00   0.50    0.08    --  -96.00 -61.00 -30.00  126
 43  \w    -97.00 -72.00   0.50    0.08    --  -96.00 -61.00 -30.00   50
 44  \w   -104.00 -79.00   0.50    0.08    --  -96.00 -45.00   0.00   50
 45  \w   -166.00 -75.00   0.50    0.08    --  -96.00 -56.00  42.12  182
 46  \w   -123.00 -80.00   0.50    0.08    --  -96.00 -24.00  81.00   86
 47  \w    -30.00  23.00   0.50    0.05    --   43.18 -24.00  81.00  106
 48  \w     37.00  73.00   0.50    0.08    --  108.01 -61.00 120.00   72
 49  \w     37.00  80.00   0.50    0.08    --  108.01-125.00  90.00   86
 50  \w     36.00  86.00   0.50    0.05    --   43.18-125.00 -30.00  100
 51  \w     61.00 102.00   0.50    0.08    --  108.01 -95.00 -30.00   82
 52  \w     34.00  71.00   0.50    0.08    --  108.01 -61.00-180.00   74
;
_diffrn_measurement_device 'four-circle diffractometer'
_diffrn_measurement_device_type 'XtaLAB Synergy, Dualflex, HyPix'
_diffrn_measurement_method '\w scans'
_diffrn_orient_matrix_type 'CrysAlisPro convention (1999,Acta A55,543-557)'
_diffrn_orient_matrix_UB_11 -0.0640436000
_diffrn_orient_matrix_UB_12 -0.0333669000
_diffrn_orient_matrix_UB_13 0.1129035000
_diffrn_orient_matrix_UB_21 -0.1435693000
_diffrn_orient_matrix_UB_22 0.0096533000
_diffrn_orient_matrix_UB_23 -0.1052045000
_diffrn_orient_matrix_UB_31 0.0071500000
_diffrn_orient_matrix_UB_32 -0.1059418000
_diffrn_orient_matrix_UB_33 -0.0451209000
_diffrn_radiation_monochromator mirror
_diffrn_radiation_probe x-ray
_diffrn_radiation_type 'Cu K\a'
_diffrn_radiation_wavelength 1.54184
_diffrn_reflns_av_R_equivalents 0.0372
_diffrn_reflns_av_unetI/netI 0.0203
_diffrn_reflns_Laue_measured_fraction_full 1.000
_diffrn_reflns_Laue_measured_fraction_max 0.945
_diffrn_reflns_limit_h_max 12
_diffrn_reflns_limit_h_min -12
_diffrn_reflns_limit_k_max 16
_diffrn_reflns_limit_k_min -17
_diffrn_reflns_limit_l_max 11
_diffrn_reflns_limit_l_min -12
_diffrn_reflns_number 17558
_diffrn_reflns_point_group_measured_fraction_full 1.000
_diffrn_reflns_point_group_measured_fraction_max 0.945
_diffrn_reflns_theta_full 67.684
_diffrn_reflns_theta_max 74.769
_diffrn_reflns_theta_min 4.516
_diffrn_source 'micro-focus sealed X-ray tube'
_diffrn_source_type 'PhotonJet (Cu) X-ray Source'
_exptl_absorpt_coefficient_mu 0.542
_exptl_absorpt_correction_T_max 1.000
_exptl_absorpt_correction_T_min 0.316
_exptl_absorpt_correction_type gaussian
_exptl_absorpt_process_details
;
CrysAlisPro 1.171.42.72a (Rigaku Oxford Diffraction, 2022)
Numerical absorption correction based on gaussian integration over
a multifaceted crystal model
Empirical absorption correction using spherical harmonics,
implemented in SCALE3 ABSPACK scaling algorithm.
;
_exptl_crystal_colour colourless
_exptl_crystal_colour_primary colourless
_exptl_crystal_density_diffrn 1.141
_exptl_crystal_description block
_exptl_crystal_F_000 512
_exptl_crystal_recrystallization_method 'Re-crystallisation from solvent: n-hexane-ethyl acetate'
_exptl_crystal_size_max 0.498
_exptl_crystal_size_mid 0.223
_exptl_crystal_size_min 0.18
_refine_diff_density_max 0.237
_refine_diff_density_min -0.221
_refine_diff_density_rms 0.049
_refine_ls_extinction_method none
_refine_ls_goodness_of_fit_ref 1.075
_refine_ls_hydrogen_treatment constr
_refine_ls_matrix_type full
_refine_ls_number_parameters 157
_refine_ls_number_reflns 2635
_refine_ls_number_restraints 0
_refine_ls_restrained_S_all 1.075
_refine_ls_R_factor_all 0.0392
_refine_ls_R_factor_gt 0.0374
_refine_ls_shift/su_max 0.000
_refine_ls_shift/su_mean 0.000
_refine_ls_structure_factor_coef Fsqd
_refine_ls_weighting_details 'w=1/[\s^2^(Fo^2^)+(0.0573P)^2^+0.3372P] where P=(Fo^2^+2Fc^2^)/3'
_refine_ls_weighting_scheme calc
_refine_ls_wR_factor_gt 0.1033
_refine_ls_wR_factor_ref 0.1051
_reflns_Friedel_coverage 0.000
_reflns_number_gt 2468
_reflns_number_total 2635
_reflns_threshold_expression 'I > 2\s(I)'
_cod_data_source_file d4ob00088a2.cif
_cod_data_source_block exp_151_auto
_cod_depositor_comments
;
The following automatic conversions were performed:

data item '_chemical_melting_point' value '398-399' was changed to
'398.5(5)' -- the average value was taken and precision was
estimated.

Automatic conversion script
Id: cif_fix_values 8170 2020-07-09 18:12:32Z antanas 

 Adding full bibliography for 7159796--7159798.cif.
;
_cod_original_sg_symbol_H-M P21/c
_cod_database_code 7159796
_shelxl_version_number 2014/6
_chemical_oxdiff_formula 'C15 H23 N O'
_shelx_space_group_comment
;
The symmetry employed for this shelxl refinement is uniquely defined
by the following loop, which should always be used as a source of
symmetry information in preference to the above space-group names.
They are only intended as comments.
;
_shelx_estimated_absorpt_t_max 0.909
_shelx_estimated_absorpt_t_min 0.773
_olex2_refinement_description
;
1. Fixed Uiso
 At 1.2 times of:
  All C(H) groups, All C(H,H) groups
 At 1.5 times of:
  All C(H,H,H) groups
2.a Ternary CH refined with riding coordinates:
 C005(H005), C006(H006), C007(H007), C008(H008)
2.b Secondary CH2 refined with riding coordinates:
 C00A(H00A,H00B), C00B(H00C,H00D), C00C(H00E,H00F), C00E(H00J,H00K), C00G(H00O,
 H00P)
2.c Idealised Me refined as rotating group:
 C00D(H00G,H00H,H00I), C00F(H00L,H00M,H00N), C00H(H00Q,H00R,H00S)
;
_olex2_submission_special_instructions 'No special instructions were received'
_oxdiff_exptl_absorpt_empirical_details
;
Empirical correction (ABSPACK) includes:
- Absorption correction using spherical harmonics
- Frame scaling
;
_oxdiff_exptl_absorpt_empirical_full_max 1.212
_oxdiff_exptl_absorpt_empirical_full_min 0.782

loop_
_space_group_symop_operation_xyz
'x, y, z'
'-x, y+1/2, -z+1/2'
'-x, -y, -z'
'x, -y-1/2, z-1/2'

loop_
_atom_site_label
_atom_site_type_symbol
_atom_site_fract_x
_atom_site_fract_y
_atom_site_fract_z
_atom_site_U_iso_or_equiv
_atom_site_adp_type
_atom_site_occupancy
_atom_site_site_symmetry_order
_atom_site_calc_flag
_atom_site_refinement_flags_posn
_atom_site_refinement_flags_adp
_atom_site_refinement_flags_occupancy
_atom_site_disorder_assembly
_atom_site_disorder_group
O001 O -0.27329(7) -0.80174(5) -0.55413(8) 0.0247(2) Uani 1 1 d . . . . .
N002 N -0.52422(9) -0.66964(6) -0.46428(9) 0.0233(2) Uani 1 1 d . . . . .
C003 C -0.50577(10) -0.67721(7) -0.57072(10) 0.0175(2) Uani 1 1 d . . . . .
C004 C -0.24605(10) -0.74604(7) -0.63588(10) 0.0191(2) Uani 1 1 d . . . . .
C005 C -0.49317(9) -0.68654(7) -0.71253(10) 0.0158(2) Uani 1 1 d . . . . .
H005 H -0.5219 -0.7523 -0.7448 0.019 Uiso 1 1 calc R U . . .
C006 C -0.34695(10) -0.67310(7) -0.72097(10) 0.0164(2) Uani 1 1 d . . . . .
H006 H -0.3525 -0.6864 -0.8184 0.020 Uiso 1 1 calc R U . . .
C007 C -0.59230(9) -0.61554(7) -0.81356(10) 0.0169(2) Uani 1 1 d . . . . .
H007 H -0.5920 -0.6322 -0.9084 0.020 Uiso 1 1 calc R U . . .
C008 C -0.74073(10) -0.62582(7) -0.80922(10) 0.0193(2) Uani 1 1 d . . . . .
H008 H -0.7440 -0.6030 -0.7179 0.023 Uiso 1 1 calc R U . . .
C009 C -0.28894(10) -0.56847(7) -0.69194(10) 0.0187(2) Uani 1 1 d . . . . .
C00A C -0.39189(10) -0.50079(7) -0.79146(11) 0.0214(2) Uani 1 1 d . . . . .
H00A H -0.3628 -0.4344 -0.7692 0.026 Uiso 1 1 calc R U . . .
H00B H -0.3908 -0.5134 -0.8862 0.026 Uiso 1 1 calc R U . . .
C00B C -0.53856(10) -0.51170(7) -0.78518(11) 0.0200(2) Uani 1 1 d . . . . .
H00C H -0.5977 -0.4688 -0.8534 0.024 Uiso 1 1 calc R U . . .
H00D H -0.5421 -0.4920 -0.6936 0.024 Uiso 1 1 calc R U . . .
C00C C -0.15205(10) -0.56674(8) -0.72598(11) 0.0229(2) Uani 1 1 d . . . . .
H00E H -0.1688 -0.5807 -0.8244 0.027 Uiso 1 1 calc R U . . .
H00F H -0.1132 -0.5023 -0.7084 0.027 Uiso 1 1 calc R U . . .
C00D C -0.78943(11) -0.73121(8) -0.82584(12) 0.0249(2) Uani 1 1 d . . . . .
H00G H -0.7733 -0.7586 -0.9074 0.037 Uiso 1 1 calc R U . . .
H00H H -0.8854 -0.7335 -0.8355 0.037 Uiso 1 1 calc R U . . .
H00I H -0.7402 -0.7676 -0.7450 0.037 Uiso 1 1 calc R U . . .
C00E C -0.10776(10) -0.74292(8) -0.66028(12) 0.0254(3) Uani 1 1 d . . . . .
H00J H -0.1162 -0.7647 -0.7543 0.030 Uiso 1 1 calc R U . . .
H00K H -0.0458 -0.7864 -0.5956 0.030 Uiso 1 1 calc R U . . .
C00F C -0.26533(10) -0.53682(8) -0.53980(10) 0.0217(2) Uani 1 1 d . . . . .
H00L H -0.3518 -0.5261 -0.5235 0.033 Uiso 1 1 calc R U . . .
H00M H -0.2131 -0.4780 -0.5226 0.033 Uiso 1 1 calc R U . . .
H00N H -0.2164 -0.5866 -0.4782 0.033 Uiso 1 1 calc R U . . .
C00G C -0.04905(10) -0.63974(8) -0.64014(11) 0.0256(3) Uani 1 1 d . . . . .
H00O H -0.0251 -0.6224 -0.5422 0.031 Uiso 1 1 calc R U . . .
H00P H 0.0335 -0.6376 -0.6683 0.031 Uiso 1 1 calc R U . . .
C00H C -0.83876(11) -0.56351(8) -0.92111(13) 0.0290(3) Uani 1 1 d . . . . .
H00Q H -0.8132 -0.4967 -0.9055 0.044 Uiso 1 1 calc R U . . .
H00R H -0.9302 -0.5720 -0.9165 0.044 Uiso 1 1 calc R U . . .
H00S H -0.8344 -0.5827 -1.0116 0.044 Uiso 1 1 calc R U . . .

loop_
_atom_site_aniso_label
_atom_site_aniso_U_11
_atom_site_aniso_U_22
_atom_site_aniso_U_33
_atom_site_aniso_U_23
_atom_site_aniso_U_13
_atom_site_aniso_U_12
O001 0.0252(4) 0.0227(4) 0.0246(4) 0.0040(3) 0.0049(3) 0.0029(3)
N002 0.0280(5) 0.0231(5) 0.0196(5) 0.0029(3) 0.0083(4) 0.0016(4)
C003 0.0160(4) 0.0156(5) 0.0193(5) 0.0019(4) 0.0030(4) 0.0004(3)
C004 0.0178(5) 0.0194(5) 0.0178(5) -0.0042(4) 0.0019(4) -0.0001(4)
C005 0.0163(5) 0.0154(5) 0.0146(5) -0.0006(3) 0.0030(4) -0.0009(3)
C006 0.0162(5) 0.0184(5) 0.0142(5) -0.0014(3) 0.0037(4) -0.0008(4)
C007 0.0170(5) 0.0184(5) 0.0144(5) 0.0007(4) 0.0031(4) 0.0008(4)
C008 0.0167(5) 0.0205(5) 0.0197(5) 0.0003(4) 0.0037(4) 0.0016(4)
C009 0.0181(5) 0.0198(5) 0.0178(5) -0.0013(4) 0.0047(4) -0.0028(4)
C00A 0.0226(5) 0.0188(5) 0.0218(5) 0.0023(4) 0.0053(4) -0.0030(4)
C00B 0.0210(5) 0.0178(5) 0.0198(5) 0.0017(4) 0.0037(4) 0.0011(4)
C00C 0.0201(5) 0.0265(5) 0.0228(5) -0.0018(4) 0.0073(4) -0.0057(4)
C00D 0.0177(5) 0.0240(5) 0.0325(6) -0.0006(4) 0.0064(4) -0.0016(4)
C00E 0.0178(5) 0.0295(6) 0.0274(6) -0.0017(4) 0.0044(4) 0.0039(4)
C00F 0.0213(5) 0.0224(5) 0.0200(5) -0.0046(4) 0.0040(4) -0.0038(4)
C00G 0.0169(5) 0.0336(6) 0.0258(6) -0.0035(4) 0.0056(4) -0.0025(4)
C00H 0.0188(5) 0.0292(6) 0.0346(6) 0.0075(5) 0.0010(4) 0.0019(4)

loop_
_atom_type_symbol
_atom_type_description
_atom_type_scat_dispersion_real
_atom_type_scat_dispersion_imag
_atom_type_scat_source
C C 0.0181 0.0091 'International Tables Vol C Tables 4.2.6.8 and 6.1.1.4'
H H 0.0000 0.0000 'International Tables Vol C Tables 4.2.6.8 and 6.1.1.4'
N N 0.0311 0.0180 'International Tables Vol C Tables 4.2.6.8 and 6.1.1.4'
O O 0.0492 0.0322 'International Tables Vol C Tables 4.2.6.8 and 6.1.1.4'

loop_
_exptl_crystal_face_index_h
_exptl_crystal_face_index_k
_exptl_crystal_face_index_l
_exptl_crystal_face_perp_dist
-1 -8 3 0.2505
-6 -1 1 0.0916
7 1 -1 0.1085
1 -9 0 0.2320
0 0 -6 0.0733
-1 9 1 0.2563
0 1 6 0.1035
-1 -9 1 0.2308
5 -1 -6 0.1202
2 9 -1 0.2402
-5 1 6 0.0955

loop_
_geom_angle_atom_site_label_1
_geom_angle_atom_site_label_2
_geom_angle_atom_site_label_3
_geom_angle
_geom_angle_site_symmetry_1
_geom_angle_site_symmetry_3
_geom_angle_publ_flag
N002 C003 C005 175.71(10) . . ?
O001 C004 C006 123.09(9) . . ?
O001 C004 C00E 122.91(9) . . ?
C00E C004 C006 114.00(8) . . ?
C003 C005 H005 107.2 . . ?
C003 C005 C006 114.26(8) . . ?
C003 C005 C007 110.30(8) . . ?
C006 C005 H005 107.2 . . ?
C006 C005 C007 110.31(7) . . ?
C007 C005 H005 107.2 . . ?
C004 C006 C005 113.73(8) . . ?
C004 C006 H006 105.4 . . ?
C004 C006 C009 110.72(8) . . ?
C005 C006 H006 105.4 . . ?
C005 C006 C009 115.22(8) . . ?
C009 C006 H006 105.4 . . ?
C005 C007 H007 107.2 . . ?
C008 C007 C005 112.52(8) . . ?
C008 C007 H007 107.2 . . ?
C00B C007 C005 109.93(8) . . ?
C00B C007 H007 107.2 . . ?
C00B C007 C008 112.59(8) . . ?
C007 C008 H008 107.9 . . ?
C00D C008 C007 112.14(8) . . ?
C00D C008 H008 107.9 . . ?
C00H C008 C007 111.44(8) . . ?
C00H C008 H008 107.9 . . ?
C00H C008 C00D 109.47(8) . . ?
C00A C009 C006 107.05(8) . . ?
C00A C009 C00C 109.97(8) . . ?
C00A C009 C00F 110.32(8) . . ?
C00C C009 C006 107.19(8) . . ?
C00F C009 C006 112.84(8) . . ?
C00F C009 C00C 109.40(8) . . ?
C009 C00A H00A 108.8 . . ?
C009 C00A H00B 108.8 . . ?
H00A C00A H00B 107.7 . . ?
C00B C00A C009 113.99(8) . . ?
C00B C00A H00A 108.8 . . ?
C00B C00A H00B 108.8 . . ?
C007 C00B H00C 109.0 . . ?
C007 C00B H00D 109.0 . . ?
C00A C00B C007 112.80(8) . . ?
C00A C00B H00C 109.0 . . ?
C00A C00B H00D 109.0 . . ?
H00C C00B H00D 107.8 . . ?
C009 C00C H00E 109.0 . . ?
C009 C00C H00F 109.0 . . ?
H00E C00C H00F 107.8 . . ?
C00G C00C C009 112.79(8) . . ?
C00G C00C H00E 109.0 . . ?
C00G C00C H00F 109.0 . . ?
C008 C00D H00G 109.5 . . ?
C008 C00D H00H 109.5 . . ?
C008 C00D H00I 109.5 . . ?
H00G C00D H00H 109.5 . . ?
H00G C00D H00I 109.5 . . ?
H00H C00D H00I 109.5 . . ?
C004 C00E H00J 109.5 . . ?
C004 C00E H00K 109.5 . . ?
C004 C00E C00G 110.81(8) . . ?
H00J C00E H00K 108.1 . . ?
C00G C00E H00J 109.5 . . ?
C00G C00E H00K 109.5 . . ?
C009 C00F H00L 109.5 . . ?
C009 C00F H00M 109.5 . . ?
C009 C00F H00N 109.5 . . ?
H00L C00F H00M 109.5 . . ?
H00L C00F H00N 109.5 . . ?
H00M C00F H00N 109.5 . . ?
C00C C00G C00E 111.11(8) . . ?
C00C C00G H00O 109.4 . . ?
C00C C00G H00P 109.4 . . ?
C00E C00G H00O 109.4 . . ?
C00E C00G H00P 109.4 . . ?
H00O C00G H00P 108.0 . . ?
C008 C00H H00Q 109.5 . . ?
C008 C00H H00R 109.5 . . ?
C008 C00H H00S 109.5 . . ?
H00Q C00H H00R 109.5 . . ?
H00Q C00H H00S 109.5 . . ?
H00R C00H H00S 109.5 . . ?

loop_
_geom_bond_atom_site_label_1
_geom_bond_atom_site_label_2
_geom_bond_distance
_geom_bond_site_symmetry_2
_geom_bond_publ_flag
O001 C004 1.2168(13) . ?
N002 C003 1.1444(13) . ?
C003 C005 1.4733(13) . ?
C004 C006 1.5129(13) . ?
C004 C00E 1.5106(14) . ?
C005 H005 0.9800 . ?
C005 C006 1.5387(13) . ?
C005 C007 1.5521(13) . ?
C006 H006 0.9800 . ?
C006 C009 1.5571(13) . ?
C007 H007 0.9800 . ?
C007 C008 1.5428(13) . ?
C007 C00B 1.5326(13) . ?
C008 H008 0.9800 . ?
C008 C00D 1.5320(14) . ?
C008 C00H 1.5296(14) . ?
C009 C00A 1.5355(13) . ?
C009 C00C 1.5414(13) . ?
C009 C00F 1.5370(13) . ?
C00A H00A 0.9700 . ?
C00A H00B 0.9700 . ?
C00A C00B 1.5320(14) . ?
C00B H00C 0.9700 . ?
C00B H00D 0.9700 . ?
C00C H00E 0.9700 . ?
C00C H00F 0.9700 . ?
C00C C00G 1.5273(15) . ?
C00D H00G 0.9600 . ?
C00D H00H 0.9600 . ?
C00D H00I 0.9600 . ?
C00E H00J 0.9700 . ?
C00E H00K 0.9700 . ?
C00E C00G 1.5371(15) . ?
C00F H00L 0.9600 . ?
C00F H00M 0.9600 . ?
C00F H00N 0.9600 . ?
C00G H00O 0.9700 . ?
C00G H00P 0.9700 . ?
C00H H00Q 0.9600 . ?
C00H H00R 0.9600 . ?
C00H H00S 0.9600 . ?

loop_
_exptl_oxdiff_crystal_face_indexfrac_h
_exptl_oxdiff_crystal_face_indexfrac_k
_exptl_oxdiff_crystal_face_indexfrac_l
_exptl_oxdiff_crystal_face_x
_exptl_oxdiff_crystal_face_y
_exptl_oxdiff_crystal_face_z
-1.2526 -7.6610 3.3813 0.7176 -0.2498 0.6501
-6.4998 -0.8359 0.6812 0.5211 0.8534 0.0113
6.5029 0.8089 -0.6877 -0.5211 -0.8535 -0.0082
0.9792 -8.8499 0.1409 0.2485 -0.2408 0.9382
0.0040 -0.3996 -6.2146 -0.6886 0.6494 0.3228
-0.9756 8.8605 0.5998 -0.1654 0.1625 -0.9727
-0.0162 0.5098 6.2143 0.6856 -0.6465 -0.3345
-1.2650 -8.7992 0.6173 0.4443 0.0317 0.8953
4.7138 -0.5282 -5.7538 -0.9339 -0.0765 0.3493
1.9087 8.5017 -1.4263 -0.5670 -0.0419 -0.8227
-4.6825 0.8507 5.7495 0.9206 0.0756 -0.3830
